data_4072610
loop_
_publ_author_name
'Beweries, Torsten'
'Bach, Marc A.'
'Burlakov, Vladimir V.'
'Arndt, Perdita'
'Baumann, Wolfgang'
'Spannenberg, Anke'
'Rosenthal, Uwe'

_publ_section_title
;
 Synthesis ofansa-Dimethylsilanediyl&#x2212;dicyclopentadienyl&#x2212;
 zirconacyclopent-3-yne, Me2Si(\h5-C5H4)2Zr(\h4-H2C4H2), and Its Reactions
 with Ni(0) and B(C6F5)3&#x2020;
;
_journal_issue 1
_journal_name_full Organometallics
_journal_page_first 241
_journal_paper_doi 10.1021/om0608760
_journal_volume 26
_journal_year 2007
_chemical_formula_sum 'C41 H26 B F15 Si Zr'
_chemical_formula_weight 933.74
_chemical_name_systematic
; 
 ? 
;
_space_group_IT_number 14
_symmetry_cell_setting monoclinic
_symmetry_space_group_name_Hall '-P 2ybc'
_symmetry_space_group_name_H-M 'P 1 21/c 1'
_atom_sites_solution_hydrogens geom
_atom_sites_solution_primary direct
_atom_sites_solution_secondary difmap
_audit_creation_method SHELXL-97
_cell_angle_alpha 90.00
_cell_angle_beta 100.52(3)
_cell_angle_gamma 90.00
_cell_formula_units_Z 4
_cell_length_a 12.820(3)
_cell_length_b 14.237(3)
_cell_length_c 21.049(4)
_cell_measurement_reflns_used all
_cell_measurement_temperature 200(2)
_cell_volume 3777.3(14)
_computing_data_collection STOE-X-AREA
_computing_molecular_graphics XP
_computing_structure_refinement 'SHELXL-97 (Sheldrick, 1997)'
_computing_structure_solution 'SIR2004 (J. Appl. Cryst. 2005, 38, 381)'
_diffrn_ambient_temperature 200(2)
_diffrn_measured_fraction_theta_full 1.000
_diffrn_measured_fraction_theta_max 1.000
_diffrn_measurement_device_type 'STOE-IPDS II'
_diffrn_radiation_monochromator graphite
_diffrn_radiation_source 'fine-focus sealed tube'
_diffrn_radiation_type MoK\a
_diffrn_radiation_wavelength 0.71073
_diffrn_reflns_av_R_equivalents 0.0332
_diffrn_reflns_av_sigmaI/netI 0.0217
_diffrn_reflns_limit_h_max 16
_diffrn_reflns_limit_h_min -16
_diffrn_reflns_limit_k_max 18
_diffrn_reflns_limit_k_min -18
_diffrn_reflns_limit_l_max 27
_diffrn_reflns_limit_l_min -27
_diffrn_reflns_number 60790
_diffrn_reflns_theta_full 27.50
_diffrn_reflns_theta_max 27.50
_diffrn_reflns_theta_min 1.74
_exptl_absorpt_coefficient_mu 0.429
_exptl_absorpt_correction_type none
_exptl_crystal_colour yellow
_exptl_crystal_density_diffrn 1.642
_exptl_crystal_density_method 'not measured'
_exptl_crystal_description prism
_exptl_crystal_F_000 1864
_exptl_crystal_size_max 0.5
_exptl_crystal_size_mid 0.4
_exptl_crystal_size_min 0.4
_refine_diff_density_max 0.333
_refine_diff_density_min -0.770
_refine_diff_density_rms 0.068
_refine_ls_extinction_method none
_refine_ls_goodness_of_fit_ref 0.981
_refine_ls_hydrogen_treatment mixed
_refine_ls_matrix_type full
_refine_ls_number_parameters 548
_refine_ls_number_reflns 8681
_refine_ls_number_restraints 0
_refine_ls_restrained_S_all 0.981
_refine_ls_R_factor_all 0.0365
_refine_ls_R_factor_gt 0.0282
_refine_ls_shift/su_max 0.002
_refine_ls_shift/su_mean 0.000
_refine_ls_structure_factor_coef Fsqd
_refine_ls_weighting_details 'calc w=1/[\s^2^(Fo^2^)+(0.0509P)^2^+0.0000P] where P=(Fo^2^+2Fc^2^)/3'
_refine_ls_weighting_scheme calc
_refine_ls_wR_factor_gt 0.0695
_refine_ls_wR_factor_ref 0.0717
_reflns_number_gt 7261
_reflns_number_total 8681
_reflns_threshold_expression >2sigma(I)
_cod_data_source_file om0608760si20060925_072651.cif
_cod_data_source_block ks474m
_cod_original_cell_volume 3777.4(13)
_cod_original_sg_symbol_H-M P2(1)/c
_cod_database_code 4072610

loop_
_symmetry_equiv_pos_as_xyz
'x, y, z'
'-x, y+1/2, -z+1/2'
'-x, -y, -z'
'x, -y-1/2, z-1/2'

loop_
_atom_site_label
_atom_site_type_symbol
_atom_site_fract_x
_atom_site_fract_y
_atom_site_fract_z
_atom_site_U_iso_or_equiv
_atom_site_adp_type
_atom_site_occupancy
_atom_site_symmetry_multiplicity
_atom_site_calc_flag
_atom_site_refinement_flags
H4A H 0.5274(15) 0.7932(14) 0.2182(9) 0.036(5) Uiso 1 1 d .
H4B H 0.4299(16) 0.7470(13) 0.1826(9) 0.032(5) Uiso 1 1 d .
H1A H 0.4280(17) 0.6942(15) 0.4224(11) 0.045(6) Uiso 1 1 d .
H1B H 0.3582(17) 0.7823(16) 0.4011(10) 0.045(6) Uiso 1 1 d .
Zr1 Zr 0.294666(11) 0.635735(9) 0.303190(7) 0.02446(5) Uani 1 1 d .
Si1 Si 0.07936(4) 0.53781(4) 0.34177(2) 0.03865(11) Uani 1 1 d .
F1 F 0.32565(8) 0.60627(7) 0.19599(5) 0.0364(2) Uani 1 1 d .
F2 F 0.20984(9) 0.48050(10) 0.12533(6) 0.0571(3) Uani 1 1 d .
F3 F 0.29054(11) 0.37299(9) 0.03806(6) 0.0571(3) Uani 1 1 d .
F4 F 0.49788(10) 0.39374(7) 0.02835(5) 0.0450(3) Uani 1 1 d .
F5 F 0.62286(9) 0.50989(7) 0.10583(6) 0.0458(3) Uani 1 1 d .
F6 F 0.59334(8) 0.44323(6) 0.24317(5) 0.0371(2) Uani 1 1 d .
F7 F 0.69403(10) 0.38965(7) 0.35829(5) 0.0474(3) Uani 1 1 d .
F8 F 0.79318(10) 0.51515(8) 0.44480(5) 0.0525(3) Uani 1 1 d .
F9 F 0.79320(11) 0.70137(8) 0.41104(5) 0.0560(3) Uani 1 1 d .
F10 F 0.69051(9) 0.75810(6) 0.29720(5) 0.0433(2) Uani 1 1 d .
F11 F 0.80253(9) 0.63607(9) 0.20942(6) 0.0497(3) Uani 1 1 d .
F12 F 0.91725(9) 0.73374(9) 0.14138(6) 0.0532(3) Uani 1 1 d .
F13 F 0.82522(10) 0.84276(8) 0.04216(5) 0.0490(3) Uani 1 1 d .
F14 F 0.60901(10) 0.84967(8) 0.00982(5) 0.0481(3) Uani 1 1 d .
F15 F 0.49002(8) 0.75759(8) 0.08003(5) 0.0432(2) Uani 1 1 d .
B1 B 0.56035(14) 0.64782(11) 0.19710(8) 0.0262(3) Uani 1 1 d .
C1 C 0.39442(16) 0.72846(15) 0.38882(9) 0.0412(4) Uani 1 1 d .
C2 C 0.44238(13) 0.73826(11) 0.33496(8) 0.0342(3) Uani 1 1 d .
C3 C 0.44820(13) 0.72643(10) 0.27787(8) 0.0306(3) Uani 1 1 d .
C4 C 0.48700(14) 0.73607(10) 0.21677(8) 0.0315(3) Uani 1 1 d .
C5 C 0.21968(14) 0.49616(11) 0.34842(8) 0.0347(3) Uani 1 1 d .
C6 C 0.30640(14) 0.52650(13) 0.39579(9) 0.0392(4) Uani 1 1 d .
H6 H 0.3013 0.5531 0.4365 0.047 Uiso 1 1 calc R
C7 C 0.40212(16) 0.51070(14) 0.37253(11) 0.0474(5) Uani 1 1 d .
H7 H 0.4717 0.5236 0.3952 0.057 Uiso 1 1 calc R
C8 C 0.37626(17) 0.47319(12) 0.31095(11) 0.0486(5) Uani 1 1 d .
H8 H 0.4252 0.4560 0.2841 0.058 Uiso 1 1 calc R
C9 C 0.26456(17) 0.46488(12) 0.29490(10) 0.0423(4) Uani 1 1 d .
H9 H 0.2258 0.4422 0.2550 0.051 Uiso 1 1 calc R
C10 C 0.10243(13) 0.65044(12) 0.30117(8) 0.0337(3) Uani 1 1 d .
C11 C 0.11909(14) 0.65851(13) 0.23630(8) 0.0385(4) Uani 1 1 d .
H11 H 0.0980 0.6138 0.2029 0.046 Uiso 1 1 calc R
C12 C 0.17222(15) 0.74404(13) 0.22978(10) 0.0450(4) Uani 1 1 d .
H12 H 0.1917 0.7672 0.1913 0.054 Uiso 1 1 calc R
C13 C 0.19078(15) 0.78813(12) 0.28946(11) 0.0456(4) Uani 1 1 d .
H13 H 0.2255 0.8468 0.2989 0.055 Uiso 1 1 calc R
C14 C 0.14965(14) 0.73148(12) 0.33384(9) 0.0382(4) Uani 1 1 d .
H14 H 0.1529 0.7452 0.3783 0.046 Uiso 1 1 calc R
C15 C -0.0156(2) 0.46148(19) 0.28917(14) 0.0724(7) Uani 1 1 d .
H15A H -0.0256 0.4033 0.3122 0.109 Uiso 1 1 calc R
H15B H 0.0120 0.4465 0.2499 0.109 Uiso 1 1 calc R
H15C H -0.0838 0.4940 0.2774 0.109 Uiso 1 1 calc R
C16 C 0.04526(19) 0.55787(19) 0.42214(11) 0.0613(6) Uani 1 1 d .
H16A H 0.0988 0.5987 0.4476 0.092 Uiso 1 1 calc R
H16B H 0.0434 0.4976 0.4444 0.092 Uiso 1 1 calc R
H16C H -0.0245 0.5880 0.4171 0.092 Uiso 1 1 calc R
C17 C 0.48357(12) 0.56730(10) 0.15505(7) 0.0274(3) Uani 1 1 d .
C18 C 0.37794(13) 0.55210(11) 0.15652(7) 0.0301(3) Uani 1 1 d .
C19 C 0.31174(14) 0.48790(13) 0.11983(8) 0.0379(4) Uani 1 1 d .
C20 C 0.35275(16) 0.43353(12) 0.07618(8) 0.0382(4) Uani 1 1 d .
C21 C 0.45746(15) 0.44449(11) 0.07187(8) 0.0342(4) Uani 1 1 d .
C22 C 0.51968(13) 0.50792(11) 0.11121(8) 0.0313(3) Uani 1 1 d .
C23 C 0.63001(12) 0.60528(10) 0.26443(7) 0.0258(3) Uani 1 1 d .
C24 C 0.63815(12) 0.51211(10) 0.28351(7) 0.0271(3) Uani 1 1 d .
C25 C 0.69098(13) 0.48156(10) 0.34303(8) 0.0314(3) Uani 1 1 d .
C26 C 0.74168(14) 0.54485(12) 0.38706(8) 0.0352(3) Uani 1 1 d .
C27 C 0.74054(15) 0.63835(12) 0.37025(8) 0.0364(4) Uani 1 1 d .
C28 C 0.68564(13) 0.66556(10) 0.31069(8) 0.0304(3) Uani 1 1 d .
C29 C 0.63814(12) 0.69460(10) 0.15110(7) 0.0278(3) Uani 1 1 d .
C30 C 0.74845(13) 0.69027(11) 0.16204(8) 0.0325(3) Uani 1 1 d .
C31 C 0.81091(13) 0.73895(12) 0.12646(8) 0.0344(3) Uani 1 1 d .
C32 C 0.76478(14) 0.79349(11) 0.07574(8) 0.0343(3) Uani 1 1 d .
C33 C 0.65625(14) 0.79758(11) 0.06042(7) 0.0331(3) Uani 1 1 d .
C34 C 0.59636(13) 0.74937(11) 0.09791(7) 0.0302(3) Uani 1 1 d .
C35 C 0.8848(2) 0.41562(15) 0.04533(10) 0.0532(5) Uani 1 1 d .
C36 C 0.7850(2) 0.3845(2) 0.01791(13) 0.0676(7) Uani 1 1 d .
H36 H 0.7238 0.4162 0.0264 0.081 Uiso 1 1 calc R
C37 C 0.7742(2) 0.3046(3) -0.02325(14) 0.0866(11) Uani 1 1 d .
H37 H 0.7059 0.2829 -0.0431 0.104 Uiso 1 1 calc R
C38 C 0.8630(3) 0.2598(2) -0.03365(13) 0.0834(9) Uani 1 1 d .
H38 H 0.8570 0.2059 -0.0607 0.100 Uiso 1 1 calc R
C39 C 0.9587(3) 0.2910(2) -0.00608(15) 0.0817(8) Uani 1 1 d .
H39 H 1.0201 0.2588 -0.0138 0.098 Uiso 1 1 calc R
C40 C 0.96991(19) 0.3669(2) 0.03231(13) 0.0658(6) Uani 1 1 d .
H40 H 1.0393 0.3874 0.0510 0.079 Uiso 1 1 calc R
C41 C 0.8976(4) 0.4997(2) 0.08894(17) 0.1181(15) Uani 1 1 d .
H41A H 0.8276 0.5256 0.0913 0.177 Uiso 1 1 calc R
H41B H 0.9401 0.5473 0.0718 0.177 Uiso 1 1 calc R
H41C H 0.9334 0.4810 0.1323 0.177 Uiso 1 1 calc R

loop_
_atom_site_aniso_label
_atom_site_aniso_U_11
_atom_site_aniso_U_22
_atom_site_aniso_U_33
_atom_site_aniso_U_23
_atom_site_aniso_U_13
_atom_site_aniso_U_12
Zr1 0.02527(8) 0.01917(7) 0.02905(7) 0.00078(5) 0.00527(5) 0.00172(5)
Si1 0.0311(2) 0.0398(2) 0.0452(3) 0.0064(2) 0.00742(19) -0.0068(2)
F1 0.0326(5) 0.0430(5) 0.0351(5) -0.0074(4) 0.0103(4) -0.0048(4)
F2 0.0387(6) 0.0778(8) 0.0556(7) -0.0201(6) 0.0109(5) -0.0235(6)
F3 0.0653(8) 0.0553(7) 0.0475(6) -0.0204(5) 0.0017(6) -0.0218(6)
F4 0.0619(7) 0.0351(5) 0.0380(5) -0.0081(4) 0.0092(5) 0.0078(5)
F5 0.0364(6) 0.0409(6) 0.0624(7) -0.0135(5) 0.0152(5) 0.0043(4)
F6 0.0483(6) 0.0184(4) 0.0395(5) -0.0018(3) -0.0053(4) -0.0012(4)
F7 0.0623(7) 0.0243(5) 0.0490(6) 0.0096(4) -0.0074(5) 0.0028(4)
F8 0.0681(8) 0.0468(6) 0.0345(5) 0.0041(5) -0.0123(5) 0.0027(5)
F9 0.0765(9) 0.0397(6) 0.0430(6) -0.0109(5) -0.0125(6) -0.0107(6)
F10 0.0574(7) 0.0206(4) 0.0486(6) -0.0006(4) 0.0010(5) -0.0088(4)
F11 0.0339(6) 0.0658(7) 0.0506(6) 0.0275(5) 0.0109(5) 0.0156(5)
F12 0.0303(6) 0.0752(8) 0.0563(7) 0.0122(6) 0.0135(5) -0.0011(5)
F13 0.0580(7) 0.0515(6) 0.0435(6) 0.0082(5) 0.0254(5) -0.0101(5)
F14 0.0599(7) 0.0515(6) 0.0309(5) 0.0156(4) 0.0028(5) 0.0013(5)
F15 0.0319(5) 0.0537(6) 0.0406(5) 0.0112(5) -0.0025(4) 0.0004(5)
B1 0.0283(8) 0.0202(7) 0.0303(8) 0.0028(6) 0.0058(6) 0.0009(6)
C1 0.0380(10) 0.0466(10) 0.0390(9) -0.0124(8) 0.0070(8) -0.0045(8)
C2 0.0290(8) 0.0282(7) 0.0446(9) -0.0111(7) 0.0044(7) -0.0034(6)
C3 0.0291(8) 0.0175(6) 0.0457(9) -0.0036(6) 0.0085(7) 0.0012(5)
C4 0.0338(9) 0.0194(6) 0.0428(9) 0.0036(6) 0.0110(7) 0.0013(6)
C5 0.0405(9) 0.0241(7) 0.0411(8) 0.0077(6) 0.0121(7) 0.0001(6)
C6 0.0395(10) 0.0397(9) 0.0382(9) 0.0141(7) 0.0065(7) 0.0053(7)
C7 0.0362(10) 0.0400(10) 0.0655(12) 0.0247(9) 0.0081(9) 0.0109(8)
C8 0.0530(12) 0.0259(8) 0.0752(14) 0.0133(8) 0.0335(10) 0.0136(8)
C9 0.0572(12) 0.0206(7) 0.0536(10) -0.0001(7) 0.0216(9) -0.0025(7)
C10 0.0241(8) 0.0362(8) 0.0399(8) 0.0040(7) 0.0036(6) 0.0039(6)
C11 0.0324(9) 0.0448(10) 0.0360(8) 0.0063(7) 0.0001(7) 0.0043(7)
C12 0.0385(10) 0.0448(10) 0.0530(11) 0.0231(8) 0.0120(8) 0.0145(8)
C13 0.0365(10) 0.0249(8) 0.0765(13) 0.0071(8) 0.0138(9) 0.0095(7)
C14 0.0318(9) 0.0344(8) 0.0495(10) -0.0031(7) 0.0101(7) 0.0080(7)
C15 0.0601(15) 0.0592(14) 0.0898(18) 0.0029(13) -0.0077(13) -0.0262(12)
C16 0.0546(13) 0.0767(16) 0.0594(13) 0.0179(11) 0.0284(11) 0.0134(11)
C17 0.0320(8) 0.0222(6) 0.0273(7) 0.0038(5) 0.0038(6) 0.0012(6)
C18 0.0354(8) 0.0295(7) 0.0255(7) -0.0006(6) 0.0060(6) -0.0017(6)
C19 0.0359(9) 0.0434(9) 0.0337(8) -0.0010(7) 0.0044(7) -0.0107(7)
C20 0.0499(11) 0.0326(8) 0.0292(8) -0.0032(6) -0.0005(7) -0.0092(7)
C21 0.0489(10) 0.0250(7) 0.0280(7) 0.0012(6) 0.0055(7) 0.0044(7)
C22 0.0347(8) 0.0257(7) 0.0332(8) 0.0027(6) 0.0054(6) 0.0033(6)
C23 0.0277(7) 0.0206(6) 0.0301(7) 0.0002(5) 0.0082(6) 0.0011(5)
C24 0.0281(8) 0.0212(6) 0.0316(7) -0.0020(5) 0.0046(6) -0.0004(5)
C25 0.0350(8) 0.0227(7) 0.0360(8) 0.0033(6) 0.0051(6) 0.0031(6)
C26 0.0390(9) 0.0365(8) 0.0281(7) 0.0021(6) 0.0005(6) 0.0036(7)
C27 0.0428(9) 0.0314(8) 0.0335(8) -0.0079(6) 0.0027(7) -0.0043(7)
C28 0.0359(9) 0.0201(6) 0.0355(8) -0.0003(6) 0.0075(6) -0.0022(6)
C29 0.0309(8) 0.0229(7) 0.0297(7) 0.0010(5) 0.0059(6) -0.0010(6)
C30 0.0334(8) 0.0330(8) 0.0319(7) 0.0060(6) 0.0079(6) 0.0052(6)
C31 0.0297(8) 0.0383(9) 0.0366(8) -0.0010(7) 0.0099(6) -0.0022(7)
C32 0.0434(10) 0.0321(8) 0.0304(7) -0.0012(6) 0.0149(7) -0.0061(7)
C33 0.0464(10) 0.0289(7) 0.0232(7) 0.0010(6) 0.0046(6) -0.0004(7)
C34 0.0309(8) 0.0284(7) 0.0297(7) -0.0008(6) 0.0010(6) -0.0017(6)
C35 0.0699(15) 0.0500(11) 0.0436(10) 0.0052(9) 0.0204(10) -0.0064(10)
C36 0.0494(13) 0.0837(18) 0.0751(16) 0.0434(14) 0.0260(12) 0.0209(12)
C37 0.0708(19) 0.100(2) 0.0729(17) 0.0382(17) -0.0287(14) -0.0389(17)
C38 0.119(3) 0.0712(18) 0.0540(14) -0.0132(13) 0.0011(16) -0.0054(18)
C39 0.085(2) 0.087(2) 0.0789(18) -0.0027(16) 0.0322(16) 0.0210(17)
C40 0.0420(12) 0.0880(18) 0.0691(15) 0.0017(13) 0.0145(11) -0.0057(12)
C41 0.213(5) 0.072(2) 0.081(2) -0.0167(17) 0.057(3) -0.018(2)

loop_
_atom_type_symbol
_atom_type_description
_atom_type_scat_dispersion_real
_atom_type_scat_dispersion_imag
_atom_type_scat_source
C C 0.0033 0.0016 'International Tables Vol C Tables 4.2.6.8 and 6.1.1.4'
H H 0.0000 0.0000 'International Tables Vol C Tables 4.2.6.8 and 6.1.1.4'
B B 0.0013 0.0007 'International Tables Vol C Tables 4.2.6.8 and 6.1.1.4'
F F 0.0171 0.0103 'International Tables Vol C Tables 4.2.6.8 and 6.1.1.4'
Si Si 0.0817 0.0704 'International Tables Vol C Tables 4.2.6.8 and 6.1.1.4'
Zr Zr -2.9673 0.5597 'International Tables Vol C Tables 4.2.6.8 and 6.1.1.4'

loop_
_geom_angle_atom_site_label_1
_geom_angle_atom_site_label_2
_geom_angle_atom_site_label_3
_geom_angle
C2 Zr1 F1 96.39(5)
C2 Zr1 C1 33.76(6)
F1 Zr1 C1 130.11(5)
C2 Zr1 C11 132.75(6)
F1 Zr1 C11 77.00(6)
C1 Zr1 C11 131.71(7)
C2 Zr1 C9 136.82(6)
F1 Zr1 C9 79.13(5)
C1 Zr1 C9 130.53(7)
C11 Zr1 C9 88.53(7)
C2 Zr1 C10 133.78(6)
F1 Zr1 C10 109.59(5)
C1 Zr1 C10 111.06(7)
C11 Zr1 C10 33.70(6)
C9 Zr1 C10 86.53(6)
C2 Zr1 C5 136.69(6)
F1 Zr1 C5 111.38(5)
C1 Zr1 C5 110.09(7)
C11 Zr1 C5 86.94(6)
C9 Zr1 C5 33.60(6)
C10 Zr1 C5 67.49(6)
C2 Zr1 C6 103.43(7)
F1 Zr1 C6 129.34(5)
C1 Zr1 C6 78.89(7)
C11 Zr1 C6 116.94(6)
C9 Zr1 C6 54.69(7)
C10 Zr1 C6 89.07(6)
C5 Zr1 C6 33.31(6)
C2 Zr1 C14 100.64(6)
F1 Zr1 C14 126.93(6)
C1 Zr1 C14 79.91(7)
C11 Zr1 C14 54.81(6)
C9 Zr1 C14 116.44(6)
C10 Zr1 C14 33.36(6)
C5 Zr1 C14 88.79(6)
C6 Zr1 C14 94.64(6)
C2 Zr1 C3 29.08(6)
F1 Zr1 C3 67.44(5)
C1 Zr1 C3 62.82(6)
C11 Zr1 C3 119.18(6)
C9 Zr1 C3 128.02(6)
C10 Zr1 C3 141.11(5)
C5 Zr1 C3 151.24(5)
C6 Zr1 C3 123.84(6)
C14 Zr1 C3 115.41(6)
C2 Zr1 C12 99.86(7)
F1 Zr1 C12 73.84(6)
C1 Zr1 C12 108.08(8)
C11 Zr1 C12 33.04(6)
C9 Zr1 C12 119.27(7)
C10 Zr1 C12 55.14(6)
C5 Zr1 C12 119.05(6)
C6 Zr1 C12 143.98(6)
C14 Zr1 C12 53.92(6)
C3 Zr1 C12 88.84(6)
C2 Zr1 C8 104.09(7)
F1 Zr1 C8 76.32(6)
C1 Zr1 C8 107.24(8)
C11 Zr1 C8 118.92(7)
C9 Zr1 C8 32.86(7)
C10 Zr1 C8 118.58(6)
C5 Zr1 C8 54.96(6)
C6 Zr1 C8 53.87(7)
C14 Zr1 C8 143.58(6)
C3 Zr1 C8 98.87(6)
C12 Zr1 C8 143.40(7)
C15 Si1 C16 113.63(13)
C15 Si1 C10 111.97(10)
C16 Si1 C10 111.76(10)
C15 Si1 C5 112.22(12)
C16 Si1 C5 111.42(10)
C10 Si1 C5 94.35(7)
C18 F1 Zr1 147.02(9)
C23 B1 C29 111.24(13)
C23 B1 C17 112.40(12)
C29 B1 C17 109.21(12)
C23 B1 C4 107.79(12)
C29 B1 C4 105.68(11)
C17 B1 C4 110.31(13)
C2 C1 Zr1 72.43(10)
C3 C2 C1 153.80(17)
C3 C2 Zr1 80.15(11)
C1 C2 Zr1 73.81(10)
C2 C3 C4 159.18(17)
C2 C3 Zr1 70.76(11)
C4 C3 Zr1 130.04(11)
C3 C4 B1 116.37(13)
C6 C5 C9 105.83(16)
C6 C5 Si1 125.06(13)
C9 C5 Si1 124.03(14)
C6 C5 Zr1 73.50(9)
C9 C5 Zr1 72.88(9)
Si1 C5 Zr1 98.76(7)
C5 C6 C7 108.98(17)
C5 C6 Zr1 73.19(9)
C7 C6 Zr1 76.13(10)
C8 C7 C6 108.03(18)
C8 C7 Zr1 73.78(10)
C6 C7 Zr1 71.04(9)
C7 C8 C9 108.34(17)
C7 C8 Zr1 74.54(10)
C9 C8 Zr1 70.91(10)
C8 C9 C5 108.78(18)
C8 C9 Zr1 76.23(10)
C5 C9 Zr1 73.53(9)
C14 C10 C11 105.86(15)
C14 C10 Si1 124.43(13)
C11 C10 Si1 124.91(13)
C14 C10 Zr1 74.00(10)
C11 C10 Zr1 72.49(10)
Si1 C10 Zr1 99.25(7)
C12 C11 C10 108.76(17)
C12 C11 Zr1 76.19(10)
C10 C11 Zr1 73.81(10)
C13 C12 C11 107.95(17)
C13 C12 Zr1 74.72(10)
C11 C12 Zr1 70.77(10)
C12 C13 C14 108.60(17)
C12 C13 Zr1 73.45(10)
C14 C13 Zr1 71.73(10)
C13 C14 C10 108.79(17)
C13 C14 Zr1 75.71(10)
C10 C14 Zr1 72.63(9)
C18 C17 C22 111.53(14)
C18 C17 B1 125.95(14)
C22 C17 B1 122.49(14)
C17 C18 C19 126.65(15)
C17 C18 F1 120.60(13)
C19 C18 F1 112.71(14)
F2 C19 C20 120.79(16)
F2 C19 C18 120.89(16)
C20 C19 C18 118.29(16)
F3 C20 C21 121.16(16)
F3 C20 C19 120.26(17)
C21 C20 C19 118.56(15)
F4 C21 C20 119.25(15)
F4 C21 C22 120.65(16)
C20 C21 C22 120.10(15)
F5 C22 C21 115.63(14)
F5 C22 C17 119.56(14)
C21 C22 C17 124.81(16)
C24 C23 C28 112.69(14)
C24 C23 B1 127.05(13)
C28 C23 B1 120.21(13)
F6 C24 C25 114.98(13)
F6 C24 C23 120.72(13)
C25 C24 C23 124.29(14)
F7 C25 C26 119.26(14)
F7 C25 C24 120.70(14)
C26 C25 C24 120.03(14)
F8 C26 C25 120.03(15)
F8 C26 C27 121.20(15)
C25 C26 C27 118.76(15)
F9 C27 C28 120.70(15)
F9 C27 C26 120.24(15)
C28 C27 C26 119.06(15)
F10 C28 C27 115.47(14)
F10 C28 C23 119.42(14)
C27 C28 C23 125.09(14)
C34 C29 C30 112.88(14)
C34 C29 B1 120.91(14)
C30 C29 B1 126.09(13)
F11 C30 C31 114.72(15)
F11 C30 C29 121.15(14)
C31 C30 C29 124.13(15)
F12 C31 C32 119.37(15)
F12 C31 C30 120.68(15)
C32 C31 C30 119.95(16)
F13 C32 C31 120.09(16)
F13 C32 C33 120.93(15)
C31 C32 C33 118.98(15)
F14 C33 C32 119.98(15)
F14 C33 C34 120.59(16)
C32 C33 C34 119.41(15)
F15 C34 C33 115.85(14)
F15 C34 C29 119.60(14)
C33 C34 C29 124.55(15)
C40 C35 C36 118.0(2)
C40 C35 C41 121.8(3)
C36 C35 C41 120.2(3)
C35 C36 C37 119.5(2)
C38 C37 C36 118.9(2)
C39 C38 C37 120.3(3)
C38 C39 C40 121.3(3)
C39 C40 C35 122.0(3)

loop_
_geom_bond_atom_site_label_1
_geom_bond_atom_site_label_2
_geom_bond_distance
Zr1 C2 2.3878(16)
Zr1 F1 2.3986(10)
Zr1 C1 2.4053(19)
Zr1 C11 2.4488(19)
Zr1 C9 2.4641(17)
Zr1 C10 2.4660(17)
Zr1 C5 2.4725(16)
Zr1 C6 2.4765(16)
Zr1 C14 2.4837(17)
Zr1 C3 2.4918(16)
Zr1 C12 2.5187(18)
Zr1 C8 2.5326(17)
Si1 C15 1.843(2)
Si1 C16 1.845(2)
Si1 C10 1.8658(18)
Si1 C5 1.8749(19)
F1 C18 1.3919(18)
F2 C19 1.337(2)
F3 C20 1.3376(19)
F4 C21 1.3428(19)
F5 C22 1.348(2)
F6 C24 1.3545(17)
F7 C25 1.3462(18)
F8 C26 1.3412(19)
F9 C27 1.3365(19)
F10 C28 1.3517(17)
F11 C30 1.3483(18)
F12 C31 1.344(2)
F13 C32 1.3386(18)
F14 C33 1.3474(18)
F15 C34 1.3515(19)
B1 C23 1.646(2)
B1 C29 1.652(2)
B1 C17 1.658(2)
B1 C4 1.666(2)
C1 C2 1.392(3)
C2 C3 1.229(2)
C3 C4 1.468(2)
C5 C6 1.418(3)
C5 C9 1.427(2)
C6 C7 1.420(3)
C7 C8 1.385(3)
C8 C9 1.415(3)
C10 C14 1.421(2)
C10 C11 1.425(2)
C11 C12 1.414(3)
C12 C13 1.385(3)
C13 C14 1.408(3)
C17 C18 1.377(2)
C17 C22 1.392(2)
C18 C19 1.383(2)
C19 C20 1.377(3)
C20 C21 1.371(3)
C21 C22 1.377(2)
C23 C24 1.384(2)
C23 C28 1.393(2)
C24 C25 1.381(2)
C25 C26 1.369(2)
C26 C27 1.377(2)
C27 C28 1.377(2)
C29 C34 1.389(2)
C29 C30 1.392(2)
C30 C31 1.379(2)
C31 C32 1.365(2)
C32 C33 1.371(3)
C33 C34 1.380(2)
C35 C40 1.362(3)
C35 C36 1.377(4)
C35 C41 1.499(4)
C36 C37 1.422(5)
C37 C38 1.358(5)
C38 C39 1.334(5)
C39 C40 1.342(4)
